data_2233211
loop_
_publ_author_name
'Ohgo, Yoshiki'
'Yokoyama, Yuki'
'Hashizume, Daisuke'
'Neya, Saburo'
'Nakamura, Mikio'

_publ_section_title
;
 (12,17-Diethoxycarbonyl-11,18-dimethyl-2,3:6,7-dibutanocorrphycenato)copper(II)--12,17-diethoxycarbonyl-11,18-dimethyl-2:3,6:7-dibutanocorrphycene
 (3/97)
;
_journal_coeditor_code IS5019
_journal_issue 1
_journal_name_full 'Acta Crystallographica Section E'
_journal_page_first m23
_journal_page_last m24
_journal_paper_doi 10.1107/S1600536811052214
_journal_volume 68
_journal_year 2012
_chemical_formula_iupac '[Cu (C36 H36 N4 O4)]0.034, 0.966C36 H38 N4 O4'
_chemical_formula_moiety 'C1.224 H1.224 Cu0.034 N0.136 O0.136, 0.966(C36 H38 N4 O4)'
_chemical_formula_sum 'C36 H37.93 Cu0.03 N4 O4'
_chemical_formula_weight 592.80
_chemical_name_common Corrphycene
_chemical_name_systematic
;
(12,17-Diethoxycarbonyl-11,18-dimethyl-2,3:6,7-
dibutanocorrphycenato)copper(II)--12,17-diethoxycarbonyl-11,18-dimethyl-
2:3,6:7-dibutanocorrphycene (3/97)
;
_space_group_IT_number 2
_symmetry_cell_setting triclinic
_symmetry_space_group_name_Hall '-P 1'
_symmetry_space_group_name_H-M 'P -1'
_atom_sites_solution_hydrogens geom
_atom_sites_solution_primary direct
_atom_sites_solution_secondary difmap
_audit_creation_method SHELXL97
_cell_angle_alpha 108.496(2)
_cell_angle_beta 90.708(2)
_cell_angle_gamma 98.142(2)
_cell_formula_units_Z 2
_cell_length_a 8.8759(5)
_cell_length_b 13.2493(8)
_cell_length_c 13.2891(7)
_cell_measurement_reflns_used 9696
_cell_measurement_temperature 296
_cell_measurement_theta_max 27.47
_cell_measurement_theta_min 3.04
_cell_volume 1464.39(14)
_computing_cell_refinement 'HKL2000 (Otwinowski & Minor, 1997)'
_computing_data_collection
;
CrystalClear (Rigaku/MSC, 2005)
;
_computing_data_reduction 'HKL2000 (Otwinowski & Minor, 1997)'
_computing_molecular_graphics 'ORTEP-3 for Windows (Farrugia, 1997)'
_computing_publication_material 'SHELXL97 (Sheldrick, 2008)'
_computing_structure_refinement 'SHELXL97 (Sheldrick, 2008)'
_computing_structure_solution 'SIR-2004 (Burla <i>et al.</i>, 2005)'
_diffrn_ambient_temperature 296
_diffrn_detector_area_resol_mean 10
_diffrn_measured_fraction_theta_full 0.993
_diffrn_measured_fraction_theta_max 0.993
_diffrn_measurement_device_type 'Rigaku RAPID'
_diffrn_measurement_method \w-scan
_diffrn_radiation_monochromator graphite
_diffrn_radiation_source 'fine-focus sealed tube'
_diffrn_radiation_type MoK\a
_diffrn_radiation_wavelength 0.71073
_diffrn_reflns_av_R_equivalents 0.0436
_diffrn_reflns_av_sigmaI/netI 0.0674
_diffrn_reflns_limit_h_max 11
_diffrn_reflns_limit_h_min -11
_diffrn_reflns_limit_k_max 17
_diffrn_reflns_limit_k_min -17
_diffrn_reflns_limit_l_max 17
_diffrn_reflns_limit_l_min -17
_diffrn_reflns_number 14734
_diffrn_reflns_theta_full 27.48
_diffrn_reflns_theta_max 27.48
_diffrn_reflns_theta_min 3.04
_exptl_absorpt_coefficient_mu 0.109
_exptl_absorpt_correction_T_max 0.923
_exptl_absorpt_correction_T_min 0.788
_exptl_absorpt_correction_type multi-scan
_exptl_absorpt_process_details
;
(ABSCOR; Higashi, 1995)
;
_exptl_crystal_colour purple
_exptl_crystal_density_diffrn 1.344
_exptl_crystal_density_method 'not measured'
_exptl_crystal_description block
_exptl_crystal_F_000 630.8
_exptl_crystal_size_max 0.310
_exptl_crystal_size_mid 0.250
_exptl_crystal_size_min 0.100
_refine_diff_density_max 1.690
_refine_diff_density_min -0.581
_refine_ls_extinction_method none
_refine_ls_goodness_of_fit_ref 1.147
_refine_ls_hydrogen_treatment constr
_refine_ls_matrix_type full
_refine_ls_number_parameters 412
_refine_ls_number_reflns 6677
_refine_ls_number_restraints 0
_refine_ls_restrained_S_all 1.149
_refine_ls_R_factor_all 0.1389
_refine_ls_R_factor_gt 0.0722
_refine_ls_shift/su_max 0.000
_refine_ls_shift/su_mean 0.000
_refine_ls_structure_factor_coef Fsqd
_refine_ls_weighting_details 'calc w=1/[\s^2^(Fo^2^)+(0.1301P)^2^] where P=(Fo^2^+2Fc^2^)/3'
_refine_ls_weighting_scheme calc
_refine_ls_wR_factor_gt 0.1986
_refine_ls_wR_factor_ref 0.2459
_reflns_number_gt 3707
_reflns_number_total 6677
_reflns_threshold_expression >2\s(I)
_cod_data_source_file is5019.cif
_cod_data_source_block I
_cod_original_cell_volume 1464.40(10)
_cod_database_code 2233211
_cod_database_fobs_code 2233211

loop_
_symmetry_equiv_pos_as_xyz
'x, y, z'
'-x, -y, -z'

loop_
_atom_site_type_symbol
_atom_site_label
_atom_site_fract_x
_atom_site_fract_y
_atom_site_fract_z
_atom_site_U_iso_or_equiv
_atom_site_adp_type
_atom_site_calc_flag
_atom_site_refinement_flags
_atom_site_occupancy
_atom_site_symmetry_multiplicity
Cu Cu 0.0199(11) -0.0170(8) 0.6898(8) 0.023(4) Uiso d P 0.0342(17) 1
H H1 -0.0579 -0.0371 0.7551 0.066(14) Uiso d P 0.9658(17) 1
H H3 0.1166 0.0014 0.6183 0.090(18) Uiso d P 0.9658(17) 1
O O1 0.5049(3) 0.24582(18) 0.5059(2) 0.0473(6) Uani d . 1 1
O O2 0.5345(2) 0.10428(16) 0.36605(17) 0.0342(5) Uani d . 1 1
O O3 0.2084(4) 0.46877(19) 0.9008(2) 0.0608(8) Uani d . 1 1
O O4 0.2074(3) 0.45953(18) 1.06523(19) 0.0498(7) Uani d . 1 1
N N1 -0.1223(3) -0.0788(2) 0.7810(2) 0.0307(6) Uani d . 1 1
N N2 -0.0363(3) -0.16368(19) 0.5921(2) 0.0301(6) Uani d . 1 1
N N3 0.1672(3) 0.00372(19) 0.5646(2) 0.0285(5) Uani d . 1 1
N N4 0.0455(3) 0.12471(19) 0.82171(19) 0.0294(6) Uani d . 1 1
C C1 -0.1757(3) -0.0399(2) 0.8790(2) 0.0300(6) Uani d . 1 1
C C2 -0.2824(3) -0.1250(2) 0.8933(2) 0.0309(7) Uani d . 1 1
C C3 -0.2908(3) -0.2135(2) 0.8016(2) 0.0288(6) Uani d . 1 1
C C4 -0.1868(3) -0.1822(2) 0.7303(2) 0.0293(6) Uani d . 1 1
C C5 -0.1381(3) -0.2301(2) 0.6262(2) 0.0278(6) Uani d . 1 1
C C6 -0.1705(3) -0.3366(2) 0.5470(2) 0.0299(6) Uani d . 1 1
C C7 -0.0859(4) -0.3315(2) 0.4628(2) 0.0316(7) Uani d . 1 1
C C8 -0.0022(3) -0.2228(2) 0.4921(2) 0.0295(6) Uani d . 1 1
C C9 0.0992(3) -0.1786(2) 0.4340(2) 0.0306(7) Uani d . 1 1
H H9 0.1155 -0.2226 0.3663 0.037 Uiso calc R 1 1
C C10 0.1798(3) -0.0737(2) 0.4675(2) 0.0301(6) Uani d . 1 1
C C11 0.2930(3) -0.0293(2) 0.4121(2) 0.0295(6) Uani d . 1 1
C C12 0.3471(3) 0.0748(2) 0.4781(2) 0.0291(6) Uani d . 1 1
C C13 0.2670(3) 0.0956(2) 0.5738(2) 0.0276(6) Uani d . 1 1
C C14 0.2903(3) 0.1949(2) 0.6577(2) 0.0311(7) Uani d . 1 1
H H14 0.3664 0.2425 0.6418 0.037 Uiso calc R 1 1
C C15 0.2366(3) 0.2440(2) 0.7553(2) 0.0312(7) Uani d . 1 1
H H15 0.2841 0.3151 0.7830 0.037 Uiso calc R 1 1
C C16 0.1310(3) 0.2192(2) 0.8265(2) 0.0300(6) Uani d . 1 1
C C17 0.1087(3) 0.3021(2) 0.9271(2) 0.0310(7) Uani d . 1 1
C C18 0.0115(3) 0.2540(2) 0.9838(2) 0.0300(6) Uani d . 1 1
C C19 -0.0280(3) 0.1427(2) 0.9157(2) 0.0299(6) Uani d . 1 1
C C20 -0.1292(3) 0.0661(2) 0.9425(2) 0.0301(6) Uani d . 1 1
H H20 -0.1691 0.0880 1.0090 0.036 Uiso calc R 1 1
C C21 -0.3712(4) -0.1235(3) 0.9887(3) 0.0351(7) Uani d . 1 1
H H21A -0.4455 -0.0750 0.9958 0.042 Uiso calc R 1 1
H H21B -0.3024 -0.0962 1.0519 0.042 Uiso calc R 1 1
C C22 -0.4532(4) -0.2350(3) 0.9811(3) 0.0443(8) Uani d . 1 1
H H22A -0.3830 -0.2734 1.0054 0.053 Uiso calc R 1 1
H H22B -0.5367 -0.2272 1.0280 0.053 Uiso calc R 1 1
C C23 -0.5151(4) -0.3006(3) 0.8697(3) 0.0419(8) Uani d . 1 1
H H23A -0.5915 -0.2650 0.8478 0.050 Uiso calc R 1 1
H H23B -0.5650 -0.3705 0.8701 0.050 Uiso calc R 1 1
C C24 -0.3943(4) -0.3170(2) 0.7888(3) 0.0348(7) Uani d . 1 1
H H24A -0.3347 -0.3699 0.7978 0.042 Uiso calc R 1 1
H H24B -0.4431 -0.3445 0.7177 0.042 Uiso calc R 1 1
C C25 -0.2743(4) -0.4357(2) 0.5472(3) 0.0379(7) Uani d . 1 1
H H25A -0.3795 -0.4250 0.5411 0.045 Uiso calc R 1 1
H H25B -0.2580 -0.4490 0.6139 0.045 Uiso calc R 1 1
C C26 -0.2449(4) -0.5331(3) 0.4549(3) 0.0474(9) Uani d . 1 1
H H26A -0.1542 -0.5583 0.4730 0.057 Uiso calc R 1 1
H H26B -0.3301 -0.5908 0.4444 0.057 Uiso calc R 1 1
C C27 -0.2240(5) -0.5075(3) 0.3518(3) 0.0485(9) Uani d . 1 1
H H27A -0.2122 -0.5727 0.2950 0.058 Uiso calc R 1 1
H H27B -0.3142 -0.4817 0.3336 0.058 Uiso calc R 1 1
C C28 -0.0856(4) -0.4230(2) 0.3618(3) 0.0354(7) Uani d . 1 1
H H28A 0.0065 -0.4547 0.3616 0.042 Uiso calc R 1 1
H H28B -0.0869 -0.3966 0.3016 0.042 Uiso calc R 1 1
C C29 0.3370(4) -0.0890(3) 0.3028(2) 0.0345(7) Uani d . 1 1
H H29A 0.3439 -0.0425 0.2600 0.052 Uiso calc R 1 1
H H29B 0.2612 -0.1509 0.2707 0.052 Uiso calc R 1 1
H H29C 0.4339 -0.1118 0.3080 0.052 Uiso calc R 1 1
C C30 0.4677(3) 0.1519(2) 0.4546(2) 0.0303(6) Uani d . 1 1
C C31 0.6546(4) 0.1722(2) 0.3344(2) 0.0335(7) Uani d . 1 1
H H31A 0.7376 0.1991 0.3888 0.040 Uiso calc R 1 1
H H31B 0.6159 0.2331 0.3235 0.040 Uiso calc R 1 1
C C32 0.7086(4) 0.1028(3) 0.2324(3) 0.0411(8) Uani d . 1 1
H H32A 0.7390 0.0401 0.2431 0.062 Uiso calc R 1 1
H H32B 0.7938 0.1429 0.2111 0.062 Uiso calc R 1 1
H H32C 0.6274 0.0813 0.1780 0.062 Uiso calc R 1 1
C C33 0.1799(4) 0.4170(2) 0.9603(3) 0.0366(7) Uani d . 1 1
C C34 0.2742(6) 0.5728(3) 1.1055(3) 0.0632(12) Uani d . 1 1
H H34A 0.3510 0.5880 1.0588 0.076 Uiso calc R 1 1
H H34B 0.1958 0.6171 1.1067 0.076 Uiso calc R 1 1
C C35 0.3420(6) 0.5982(3) 1.2102(4) 0.0796(16) Uani d . 1 1
H H35A 0.2674 0.5788 1.2552 0.119 Uiso calc R 1 1
H H35B 0.3787 0.6741 1.2381 0.119 Uiso calc R 1 1
H H35C 0.4256 0.5589 1.2079 0.119 Uiso calc R 1 1
C C36 -0.0458(4) 0.3008(2) 1.0907(3) 0.0354(7) Uani d . 1 1
H H36A 0.0165 0.2874 1.1432 0.053 Uiso calc R 1 1
H H36B -0.1493 0.2683 1.0917 0.053 Uiso calc R 1 1
H H36C -0.0416 0.3771 1.1063 0.053 Uiso calc R 1 1

loop_
_atom_site_aniso_label
_atom_site_aniso_U_11
_atom_site_aniso_U_22
_atom_site_aniso_U_33
_atom_site_aniso_U_12
_atom_site_aniso_U_13
_atom_site_aniso_U_23
O1 0.0499(14) 0.0317(12) 0.0501(15) -0.0069(11) 0.0205(12) 0.0036(11)
O2 0.0380(12) 0.0289(11) 0.0339(12) -0.0020(9) 0.0101(9) 0.0104(9)
O3 0.109(2) 0.0311(13) 0.0394(15) -0.0042(14) 0.0083(15) 0.0134(11)
O4 0.0808(19) 0.0276(11) 0.0339(14) -0.0099(12) -0.0029(12) 0.0081(10)
N1 0.0306(13) 0.0276(12) 0.0311(14) -0.0015(11) 0.0012(11) 0.0081(11)
N2 0.0295(13) 0.0264(12) 0.0327(14) -0.0010(11) 0.0008(10) 0.0095(10)
N3 0.0313(13) 0.0253(12) 0.0275(13) 0.0016(11) 0.0036(10) 0.0077(10)
N4 0.0296(13) 0.0288(13) 0.0291(14) 0.0026(11) 0.0027(10) 0.0090(10)
C1 0.0307(15) 0.0285(15) 0.0310(16) 0.0009(13) 0.0029(12) 0.0116(12)
C2 0.0319(15) 0.0304(15) 0.0301(16) 0.0045(13) 0.0031(12) 0.0095(12)
C3 0.0258(14) 0.0254(14) 0.0360(17) 0.0005(12) 0.0016(12) 0.0124(12)
C4 0.0266(15) 0.0275(14) 0.0330(17) 0.0009(12) -0.0020(12) 0.0102(12)
C5 0.0246(14) 0.0239(14) 0.0353(17) 0.0008(12) 0.0015(12) 0.0113(12)
C6 0.0279(15) 0.0263(14) 0.0347(17) 0.0023(12) 0.0003(12) 0.0096(12)
C7 0.0349(16) 0.0278(15) 0.0306(17) 0.0028(13) 0.0001(12) 0.0081(12)
C8 0.0264(14) 0.0288(14) 0.0318(16) -0.0001(12) 0.0027(12) 0.0096(12)
C9 0.0327(16) 0.0288(15) 0.0273(16) 0.0013(13) -0.0007(12) 0.0066(12)
C10 0.0285(15) 0.0299(15) 0.0321(16) 0.0036(13) 0.0011(12) 0.0105(12)
C11 0.0306(15) 0.0273(14) 0.0304(16) 0.0006(13) 0.0010(12) 0.0109(12)
C12 0.0281(15) 0.0285(15) 0.0318(16) 0.0035(13) 0.0015(12) 0.0117(12)
C13 0.0256(14) 0.0291(15) 0.0303(16) 0.0015(12) 0.0046(11) 0.0136(12)
C14 0.0316(15) 0.0288(15) 0.0328(17) -0.0016(13) 0.0022(12) 0.0124(13)
C15 0.0321(16) 0.0270(14) 0.0321(17) -0.0025(13) 0.0002(12) 0.0090(12)
C16 0.0321(16) 0.0253(14) 0.0319(16) -0.0007(13) 0.0020(12) 0.0103(12)
C17 0.0333(16) 0.0235(14) 0.0344(17) -0.0013(13) -0.0011(13) 0.0094(12)
C18 0.0304(15) 0.0304(15) 0.0287(16) 0.0003(13) 0.0015(12) 0.0106(12)
C19 0.0299(15) 0.0308(15) 0.0288(16) 0.0032(13) 0.0016(12) 0.0098(12)
C20 0.0307(15) 0.0278(15) 0.0301(16) 0.0003(13) 0.0025(12) 0.0087(12)
C21 0.0390(17) 0.0330(16) 0.0344(17) 0.0068(14) 0.0044(13) 0.0119(13)
C22 0.0430(19) 0.0433(19) 0.045(2) -0.0026(16) 0.0066(16) 0.0165(16)
C23 0.046(2) 0.0388(18) 0.042(2) 0.0018(16) 0.0080(15) 0.0163(15)
C24 0.0376(17) 0.0303(16) 0.0367(18) 0.0006(14) 0.0011(13) 0.0132(13)
C25 0.0377(17) 0.0311(16) 0.0420(19) -0.0014(14) 0.0079(14) 0.0103(14)
C26 0.050(2) 0.0319(17) 0.050(2) -0.0057(16) 0.0081(17) 0.0044(15)
C27 0.056(2) 0.0370(18) 0.042(2) -0.0061(17) 0.0051(17) 0.0036(15)
C28 0.0391(17) 0.0273(15) 0.0368(18) 0.0016(13) 0.0012(13) 0.0078(13)
C29 0.0354(16) 0.0348(16) 0.0324(17) 0.0022(14) 0.0048(13) 0.0109(13)
C30 0.0288(15) 0.0292(15) 0.0323(17) -0.0022(13) 0.0024(12) 0.0117(13)
C31 0.0320(16) 0.0337(16) 0.0344(17) -0.0034(14) 0.0035(13) 0.0142(13)
C32 0.048(2) 0.0457(19) 0.0343(18) 0.0087(17) 0.0110(15) 0.0183(15)
C33 0.0456(19) 0.0280(15) 0.0357(18) 0.0050(14) 0.0023(14) 0.0101(13)
C34 0.111(4) 0.0269(17) 0.044(2) -0.013(2) -0.007(2) 0.0112(16)
C35 0.086(3) 0.034(2) 0.103(4) -0.006(2) -0.032(3) 0.007(2)
C36 0.0399(17) 0.0287(15) 0.0365(18) 0.0033(14) 0.0080(14) 0.0099(13)

loop_
_atom_type_symbol
_atom_type_description
_atom_type_scat_dispersion_real
_atom_type_scat_dispersion_imag
_atom_type_scat_source
C C 0.0033 0.0016 'International Tables Vol C Tables 4.2.6.8 and 6.1.1.4'
H H 0.0000 0.0000 'International Tables Vol C Tables 4.2.6.8 and 6.1.1.4'
N N 0.0061 0.0033 'International Tables Vol C Tables 4.2.6.8 and 6.1.1.4'
O O 0.0106 0.0060 'International Tables Vol C Tables 4.2.6.8 and 6.1.1.4'
Cu Cu 0.3201 1.2651 'International Tables Vol C Tables 4.2.6.8 and 6.1.1.4'

loop_
_geom_angle_atom_site_label_1
_geom_angle_atom_site_label_2
_geom_angle_atom_site_label_3
_geom_angle
N2 Cu N1 80.7(4)
N2 Cu N4 165.0(6)
N1 Cu N4 84.3(4)
N2 Cu N3 83.9(4)
N1 Cu N3 164.4(5)
N4 Cu N3 110.9(4)
C30 O2 C31 116.0(2)
C33 O4 C34 116.5(3)
C4 N1 C1 111.7(3)
C4 N1 Cu 112.8(3)
C1 N1 Cu 135.4(3)
C4 N1 H1 127.1
C5 N2 C8 106.3(2)
C5 N2 Cu 116.1(3)
C8 N2 Cu 137.5(4)
C13 N3 C10 109.8(2)
C13 N3 Cu 124.0(3)
C10 N3 Cu 126.1(3)
C13 N3 H3 117.9
C10 N3 H3 132.0
C16 N4 C19 106.7(2)
C16 N4 Cu 125.3(3)
C19 N4 Cu 127.9(3)
N1 C1 C20 121.0(3)
N1 C1 C2 106.8(3)
C20 C1 C2 132.2(3)
C3 C2 C1 107.9(3)
C3 C2 C21 124.3(3)
C1 C2 C21 127.8(3)
C2 C3 C4 106.8(3)
C2 C3 C24 122.2(3)
C4 C3 C24 131.0(3)
N1 C4 C5 115.8(3)
N1 C4 C3 106.8(3)
C5 C4 C3 137.4(3)
N2 C5 C4 114.4(3)
N2 C5 C6 111.0(3)
C4 C5 C6 134.5(3)
C7 C6 C5 105.9(3)
C7 C6 C25 123.0(3)
C5 C6 C25 131.1(3)
C6 C7 C8 106.6(3)
C6 C7 C28 124.5(3)
C8 C7 C28 128.8(3)
N2 C8 C9 121.3(3)
N2 C8 C7 110.1(3)
C9 C8 C7 128.6(3)
C8 C9 C10 126.1(3)
C8 C9 H9 117.0
C10 C9 H9 117.0
N3 C10 C9 125.0(3)
N3 C10 C11 108.1(3)
C9 C10 C11 126.9(3)
C12 C11 C10 106.5(3)
C12 C11 C29 129.9(3)
C10 C11 C29 123.6(3)
C11 C12 C13 108.8(3)
C11 C12 C30 126.1(3)
C13 C12 C30 125.1(3)
N3 C13 C14 129.2(3)
N3 C13 C12 106.8(2)
C14 C13 C12 124.0(3)
C15 C14 C13 140.4(3)
C15 C14 H14 109.8
C13 C14 H14 109.8
C14 C15 C16 139.4(3)
C14 C15 H15 110.3
C16 C15 H15 110.3
N4 C16 C15 130.2(3)
N4 C16 C17 109.5(3)
C15 C16 C17 120.2(3)
C18 C17 C16 107.7(3)
C18 C17 C33 126.6(3)
C16 C17 C33 125.6(3)
C17 C18 C19 104.9(3)
C17 C18 C36 129.6(3)
C19 C18 C36 125.5(3)
N4 C19 C20 125.4(3)
N4 C19 C18 111.2(3)
C20 C19 C18 123.5(3)
C1 C20 C19 125.9(3)
C1 C20 H20 117.0
C19 C20 H20 117.0
C2 C21 C22 112.1(3)
C2 C21 H21A 109.2
C22 C21 H21A 109.2
C2 C21 H21B 109.2
C22 C21 H21B 109.2
H21A C21 H21B 107.9
C23 C22 C21 112.9(3)
C23 C22 H22A 109.0
C21 C22 H22A 109.0
C23 C22 H22B 109.0
C21 C22 H22B 109.0
H22A C22 H22B 107.8
C22 C23 C24 113.7(3)
C22 C23 H23A 108.8
C24 C23 H23A 108.8
C22 C23 H23B 108.8
C24 C23 H23B 108.8
H23A C23 H23B 107.7
C3 C24 C23 111.0(3)
C3 C24 H24A 109.4
C23 C24 H24A 109.4
C3 C24 H24B 109.4
C23 C24 H24B 109.4
H24A C24 H24B 108.0
C6 C25 C26 110.7(3)
C6 C25 H25A 109.5
C26 C25 H25A 109.5
C6 C25 H25B 109.5
C26 C25 H25B 109.5
H25A C25 H25B 108.1
C27 C26 C25 112.6(3)
C27 C26 H26A 109.1
C25 C26 H26A 109.1
C27 C26 H26B 109.1
C25 C26 H26B 109.1
H26A C26 H26B 107.8
C28 C27 C26 111.2(3)
C28 C27 H27A 109.4
C26 C27 H27A 109.4
C28 C27 H27B 109.4
C26 C27 H27B 109.4
H27A C27 H27B 108.0
C7 C28 C27 109.9(3)
C7 C28 H28A 109.7
C27 C28 H28A 109.7
C7 C28 H28B 109.7
C27 C28 H28B 109.7
H28A C28 H28B 108.2
C11 C29 H29A 109.5
C11 C29 H29B 109.5
H29A C29 H29B 109.5
C11 C29 H29C 109.5
H29A C29 H29C 109.5
H29B C29 H29C 109.5
O1 C30 O2 122.4(3)
O1 C30 C12 126.7(3)
O2 C30 C12 110.9(2)
O2 C31 C32 106.4(3)
O2 C31 H31A 110.4
C32 C31 H31A 110.4
O2 C31 H31B 110.4
C32 C31 H31B 110.4
H31A C31 H31B 108.6
C31 C32 H32A 109.5
C31 C32 H32B 109.5
H32A C32 H32B 109.5
C31 C32 H32C 109.5
H32A C32 H32C 109.5
H32B C32 H32C 109.5
O3 C33 O4 122.4(3)
O3 C33 C17 125.0(3)
O4 C33 C17 112.6(3)
C35 C34 O4 110.2(3)
C35 C34 H34A 109.6
O4 C34 H34A 109.6
C35 C34 H34B 109.6
O4 C34 H34B 109.6
H34A C34 H34B 108.1
C34 C35 H35A 109.5
C34 C35 H35B 109.5
H35A C35 H35B 109.5
C34 C35 H35C 109.5
H35A C35 H35C 109.5
H35B C35 H35C 109.5
C18 C36 H36A 109.5
C18 C36 H36B 109.5
H36A C36 H36B 109.5
C18 C36 H36C 109.5
H36A C36 H36C 109.5
H36B C36 H36C 109.5

loop_
_geom_bond_atom_site_label_1
_geom_bond_atom_site_label_2
_geom_bond_distance
Cu N2 1.954(10)
Cu N1 2.026(10)
Cu N4 2.105(10)
Cu N3 2.189(10)
O1 C30 1.209(4)
O2 C30 1.337(4)
O2 C31 1.450(4)
O3 C33 1.208(4)
O4 C33 1.332(4)
O4 C34 1.456(4)
N1 C4 1.357(4)
N1 C1 1.358(4)
N1 H1 0.886
N2 C5 1.355(4)
N2 C8 1.374(4)
N3 C13 1.371(4)
N3 C10 1.388(4)
N3 H3 0.854
N4 C16 1.351(4)
N4 C19 1.385(4)
C1 C20 1.390(4)
C1 C2 1.429(4)
C2 C3 1.390(4)
C2 C21 1.497(4)
C3 C4 1.444(4)
C3 C24 1.498(4)
C4 C5 1.427(4)
C5 C6 1.456(4)
C6 C7 1.369(4)
C6 C25 1.494(4)
C7 C8 1.453(4)
C7 C28 1.497(4)
C8 C9 1.379(4)
C9 C10 1.400(4)
C9 H9 0.9300
C10 C11 1.423(4)
C11 C12 1.392(4)
C11 C29 1.503(4)
C12 C13 1.433(4)
C12 C30 1.479(4)
C13 C14 1.416(4)
C14 C15 1.379(4)
C14 H14 0.9300
C15 C16 1.419(4)
C15 H15 0.9300
C16 C17 1.473(4)
C17 C18 1.373(4)
C17 C33 1.485(4)
C18 C19 1.453(4)
C18 C36 1.487(4)
C19 C20 1.394(4)
C20 H20 0.9300
C21 C22 1.523(5)
C21 H21A 0.9700
C21 H21B 0.9700
C22 C23 1.510(5)
C22 H22A 0.9700
C22 H22B 0.9700
C23 C24 1.516(5)
C23 H23A 0.9700
C23 H23B 0.9700
C24 H24A 0.9700
C24 H24B 0.9700
C25 C26 1.528(4)
C25 H25A 0.9700
C25 H25B 0.9700
C26 C27 1.519(5)
C26 H26A 0.9700
C26 H26B 0.9700
C27 C28 1.515(5)
C27 H27A 0.9700
C27 H27B 0.9700
C28 H28A 0.9700
C28 H28B 0.9700
C29 H29A 0.9600
C29 H29B 0.9600
C29 H29C 0.9600
C31 C32 1.504(4)
C31 H31A 0.9700
C31 H31B 0.9700
C32 H32A 0.9600
C32 H32B 0.9600
C32 H32C 0.9600
C34 C35 1.427(6)
C34 H34A 0.9700
C34 H34B 0.9700
C35 H35A 0.9600
C35 H35B 0.9600
C35 H35C 0.9600
C36 H36A 0.9600
C36 H36B 0.9600
C36 H36C 0.9600

loop_
_geom_hbond_atom_site_label_D
_geom_hbond_atom_site_label_H
_geom_hbond_atom_site_label_A
_geom_hbond_distance_DH
_geom_hbond_distance_HA
_geom_hbond_distance_DA
_geom_hbond_angle_DHA
N3 H3 N2 0.85 2.33 2.777(4) 113
N1 H1 N4 0.89 2.11 2.774(4) 131

loop_
_geom_torsion_atom_site_label_1
_geom_torsion_atom_site_label_2
_geom_torsion_atom_site_label_3
_geom_torsion_atom_site_label_4
_geom_torsion
N2 Cu N1 C4 -2.9(4)
N4 Cu N1 C4 178.1(2)
N3 Cu N1 C4 -13.5(19)
N2 Cu N1 C1 -178.4(3)
N4 Cu N1 C1 2.6(5)
N3 Cu N1 C1 171.0(16)
N1 Cu N2 C5 2.1(4)
N4 Cu N2 C5 6(2)
N3 Cu N2 C5 179.3(2)
N1 Cu N2 C8 -178.9(3)
N4 Cu N2 C8 -175.1(17)
N3 Cu N2 C8 -1.8(6)
N2 Cu N3 C13 -175.6(2)
N1 Cu N3 C13 -165.1(17)
N4 Cu N3 C13 2.6(5)
N2 Cu N3 C10 1.2(5)
N1 Cu N3 C10 12(2)
N4 Cu N3 C10 179.4(3)
N2 Cu N4 C16 178.0(18)
N1 Cu N4 C16 -178.2(2)
N3 Cu N4 C16 5.1(6)
N2 Cu N4 C19 -7(2)
N1 Cu N4 C19 -3.3(5)
N3 Cu N4 C19 -180.0(3)
C4 N1 C1 C20 -177.3(3)
Cu N1 C1 C20 -1.7(6)
C4 N1 C1 C2 0.5(3)
Cu N1 C1 C2 176.0(4)
N1 C1 C2 C3 -0.5(3)
C20 C1 C2 C3 176.8(3)
N1 C1 C2 C21 179.1(3)
C20 C1 C2 C21 -3.6(5)
C1 C2 C3 C4 0.4(3)
C21 C2 C3 C4 -179.2(3)
C1 C2 C3 C24 -179.1(2)
C21 C2 C3 C24 1.3(4)
C1 N1 C4 C5 179.8(2)
Cu N1 C4 C5 3.2(4)
C1 N1 C4 C3 -0.2(3)
Cu N1 C4 C3 -176.8(3)
C2 C3 C4 N1 -0.1(3)
C24 C3 C4 N1 179.3(3)
C2 C3 C4 C5 179.9(3)
C24 C3 C4 C5 -0.6(5)
C8 N2 C5 C4 179.7(2)
Cu N2 C5 C4 -1.1(4)
C8 N2 C5 C6 0.9(3)
Cu N2 C5 C6 -179.9(3)
N1 C4 C5 N2 -1.5(4)
C3 C4 C5 N2 178.5(3)
N1 C4 C5 C6 177.0(3)
C3 C4 C5 C6 -3.0(6)
N2 C5 C6 C7 -1.0(3)
C4 C5 C6 C7 -179.5(3)
N2 C5 C6 C25 -179.5(3)
C4 C5 C6 C25 2.0(5)
C5 C6 C7 C8 0.6(3)
C25 C6 C7 C8 179.3(3)
C5 C6 C7 C28 -179.0(3)
C25 C6 C7 C28 -0.4(5)
C5 N2 C8 C9 179.9(3)
Cu N2 C8 C9 1.0(6)
C5 N2 C8 C7 -0.5(3)
Cu N2 C8 C7 -179.4(4)
C6 C7 C8 N2 -0.1(3)
C28 C7 C8 N2 179.5(3)
C6 C7 C8 C9 179.4(3)
C28 C7 C8 C9 -1.0(5)
N2 C8 C9 C10 1.3(5)
C7 C8 C9 C10 -178.3(3)
C13 N3 C10 C9 177.2(3)
Cu N3 C10 C9 0.0(5)
C13 N3 C10 C11 0.0(3)
Cu N3 C10 C11 -177.2(3)
C8 C9 C10 N3 -1.6(5)
C8 C9 C10 C11 175.0(3)
N3 C10 C11 C12 0.4(3)
C9 C10 C11 C12 -176.7(3)
N3 C10 C11 C29 -179.1(3)
C9 C10 C11 C29 3.8(5)
C10 C11 C12 C13 -0.6(3)
C29 C11 C12 C13 178.8(3)
C10 C11 C12 C30 179.2(3)
C29 C11 C12 C30 -1.4(5)
C10 N3 C13 C14 178.4(3)
Cu N3 C13 C14 -4.3(5)
C10 N3 C13 C12 -0.4(3)
Cu N3 C13 C12 176.9(3)
C11 C12 C13 N3 0.7(3)
C30 C12 C13 N3 -179.2(2)
C11 C12 C13 C14 -178.3(3)
C30 C12 C13 C14 1.9(4)
N3 C13 C14 C15 -0.4(6)
C12 C13 C14 C15 178.2(3)
C13 C14 C15 C16 2.9(7)
C19 N4 C16 C15 175.0(3)
Cu N4 C16 C15 -9.2(5)
C19 N4 C16 C17 -1.4(3)
Cu N4 C16 C17 174.4(3)
C14 C15 C16 N4 4.7(6)
C14 C15 C16 C17 -179.2(3)
N4 C16 C17 C18 2.0(3)
C15 C16 C17 C18 -174.8(3)
N4 C16 C17 C33 -178.3(3)
C15 C16 C17 C33 4.9(4)
C16 C17 C18 C19 -1.7(3)
C33 C17 C18 C19 178.6(3)
C16 C17 C18 C36 178.8(3)
C33 C17 C18 C36 -1.0(5)
C16 N4 C19 C20 179.2(3)
Cu N4 C19 C20 3.6(5)
C16 N4 C19 C18 0.3(3)
Cu N4 C19 C18 -175.3(4)
C17 C18 C19 N4 0.9(3)
C36 C18 C19 N4 -179.5(3)
C17 C18 C19 C20 -178.0(3)
C36 C18 C19 C20 1.6(5)
N1 C1 C20 C19 0.4(4)
C2 C1 C20 C19 -176.7(3)
N4 C19 C20 C1 -1.5(5)
C18 C19 C20 C1 177.3(3)
C3 C2 C21 C22 8.9(4)
C1 C2 C21 C22 -170.6(3)
C2 C21 C22 C23 -37.3(4)
C21 C22 C23 C24 58.1(4)
C2 C3 C24 C23 16.9(4)
C4 C3 C24 C23 -162.5(3)
C22 C23 C24 C3 -45.9(4)
C7 C6 C25 C26 12.8(4)
C5 C6 C25 C26 -168.9(3)
C6 C25 C26 C27 -43.0(4)
C25 C26 C27 C28 62.6(4)
C6 C7 C28 C27 17.6(4)
C8 C7 C28 C27 -162.0(3)
C26 C27 C28 C7 -46.9(4)
C31 O2 C30 O1 -0.2(4)
C31 O2 C30 C12 179.7(2)
C11 C12 C30 O1 171.8(3)
C13 C12 C30 O1 -8.4(5)
C11 C12 C30 O2 -8.2(4)
C13 C12 C30 O2 171.6(2)
C30 O2 C31 C32 -178.4(2)
C34 O4 C33 O3 0.1(5)
C34 O4 C33 C17 -178.7(3)
C18 C17 C33 O3 -146.8(4)
C16 C17 C33 O3 33.5(5)
C18 C17 C33 O4 31.9(4)
C16 C17 C33 O4 -147.8(3)
C33 O4 C34 C35 -161.3(4)
